data_4305990
loop_
_publ_author_name
'John F. Lehmann'
'Sebastian Riedel'
'Gary J. Schrobilgen'

_publ_section_title
;
Behavior of BrO3F and ClO3F Toward Strong Lewis Acids and the
Characterization of [XO2][SbF6] (X = Cl, Br) by Single Crystal X-ray
Diffraction, Raman Spectroscopy, and Computational Methods
;
_journal_name_full 'Inorganic Chemistry'
_journal_page_first 8343
_journal_page_last 8356
_journal_paper_doi 10.1021/ic800929h
_journal_volume 47
_journal_year 2008
_chemical_formula_moiety 'Cl O2, Sb F6'
_chemical_formula_sum 'Cl F6 O2 Sb'
_chemical_formula_weight 303.20
_chemical_name_systematic
; 
 ? 
;
_space_group_IT_number 13
_symmetry_cell_setting monoclinic
_symmetry_space_group_name_Hall '-P 2yc'
_symmetry_space_group_name_H-M 'P 1 2/c 1'
_atom_sites_solution_primary direct
_atom_sites_solution_secondary difmap
_audit_creation_method SHELXL-97
_cell_angle_alpha 90.00
_cell_angle_beta 134.68(3)
_cell_angle_gamma 90.00
_cell_formula_units_Z 2
_cell_length_a 7.1935(14)
_cell_length_b 5.6817(11)
_cell_length_c 10.225(2)
_cell_measurement_temperature 100(2)
_cell_volume 297.15(18)
_computing_cell_refinement 'Bruker XSCANS'
_computing_data_collection 'Bruker XSCANS'
_computing_data_reduction 'Bruker SHELXTL'
_computing_molecular_graphics 'Bruker SHELXTL'
_computing_publication_material 'Bruker SHELXTL'
_computing_structure_refinement 'SHELXL-97 (Sheldrick, 1997)'
_computing_structure_solution 'SHELXS-97 (Sheldrick, 1990)'
_diffrn_ambient_temperature 100(2)
_diffrn_measured_fraction_theta_full 0.904
_diffrn_measured_fraction_theta_max 0.904
_diffrn_measurement_device_type 'Bruker P4'
_diffrn_measurement_method '\w scans'
_diffrn_radiation_monochromator graphite
_diffrn_radiation_source 'fine-focus sealed tube'
_diffrn_radiation_type MoK\a
_diffrn_radiation_wavelength 0.71073
_diffrn_reflns_av_R_equivalents 0.0670
_diffrn_reflns_av_sigmaI/netI 0.0948
_diffrn_reflns_limit_h_max 11
_diffrn_reflns_limit_h_min -11
_diffrn_reflns_limit_k_max 7
_diffrn_reflns_limit_k_min -9
_diffrn_reflns_limit_l_max 11
_diffrn_reflns_limit_l_min -16
_diffrn_reflns_number 4172
_diffrn_reflns_theta_full 36.22
_diffrn_reflns_theta_max 36.22
_diffrn_reflns_theta_min 3.59
_exptl_absorpt_coefficient_mu 5.164
_exptl_absorpt_correction_type none
_exptl_crystal_colour yellow
_exptl_crystal_density_diffrn 3.389
_exptl_crystal_density_method 'not measured'
_exptl_crystal_description block
_exptl_crystal_F_000 276
_exptl_crystal_size_max 0.08
_exptl_crystal_size_mid 0.08
_exptl_crystal_size_min 0.06
_refine_diff_density_max 2.777
_refine_diff_density_min -2.148
_refine_diff_density_rms 0.397
_refine_ls_extinction_coef 0.018(3)
_refine_ls_extinction_expression Fc^*^=kFc[1+0.001xFc^2^\l^3^/sin(2\q)]^-1/4^
_refine_ls_extinction_method SHELXL
_refine_ls_goodness_of_fit_ref 1.020
_refine_ls_matrix_type full
_refine_ls_number_parameters 48
_refine_ls_number_reflns 1301
_refine_ls_number_restraints 0
_refine_ls_restrained_S_all 1.020
_refine_ls_R_factor_all 0.0793
_refine_ls_R_factor_gt 0.0527
_refine_ls_shift/su_max 0.000
_refine_ls_shift/su_mean 0.000
_refine_ls_structure_factor_coef Fsqd
_refine_ls_weighting_details 'calc w=1/[\s^2^(Fo^2^)+(0.0605P)^2^+0.0000P] where P=(Fo^2^+2Fc^2^)/3'
_refine_ls_weighting_scheme calc
_refine_ls_wR_factor_gt 0.1068
_refine_ls_wR_factor_ref 0.1144
_reflns_number_gt 989
_reflns_number_total 1301
_reflns_threshold_expression >2sigma(I)
_cod_data_source_file ic800929h-file003_2.cif
_cod_data_source_block ClO2SbF6
_cod_original_cell_volume 297.14(19)
_cod_database_code 4305990

loop_
_symmetry_equiv_pos_as_xyz
'x, y, z'
'-x, y, -z+1/2'
'-x, -y, -z'
'x, -y, z-1/2'

loop_
_atom_site_label
_atom_site_type_symbol
_atom_site_fract_x
_atom_site_fract_y
_atom_site_fract_z
_atom_site_U_iso_or_equiv
_atom_site_adp_type
_atom_site_occupancy
_atom_site_symmetry_multiplicity
_atom_site_calc_flag
_atom_site_refinement_flags
_atom_site_disorder_assembly
_atom_site_disorder_group
Cl Cl 0.0000 0.6069(3) 0.2500 0.0119(3) Uani 1 2 d S . .
O O 0.1642(11) 0.4809(7) 0.4132(8) 0.0281(11) Uani 1 1 d . . .
Sb Sb 0.5000 0.02592(8) 0.2500 0.00968(18) Uani 1 2 d S . .
F1 F 0.3173(8) -0.2140(6) 0.2473(7) 0.0247(9) Uani 1 1 d . . .
F2 F 0.3128(9) 0.2586(6) 0.2468(7) 0.0290(10) Uani 1 1 d . . .
F3 F 0.7554(10) 0.0256(6) 0.5064(7) 0.0341(10) Uani 1 1 d . . .

loop_
_atom_site_aniso_label
_atom_site_aniso_U_11
_atom_site_aniso_U_22
_atom_site_aniso_U_33
_atom_site_aniso_U_23
_atom_site_aniso_U_13
_atom_site_aniso_U_12
Cl 0.0178(8) 0.0060(6) 0.0232(10) 0.000 0.0185(8) 0.000
O 0.042(3) 0.0121(19) 0.032(3) 0.0027(18) 0.027(3) 0.0027(18)
Sb 0.0158(3) 0.0027(2) 0.0220(3) 0.000 0.0174(2) 0.000
F1 0.034(2) 0.0100(15) 0.052(3) -0.0004(15) 0.038(2) -0.0018(13)
F2 0.042(2) 0.0086(15) 0.066(3) 0.0025(16) 0.049(2) 0.0042(14)
F3 0.048(3) 0.0119(17) 0.023(2) -0.0004(15) 0.017(2) -0.0010(16)

loop_
_atom_type_symbol
_atom_type_description
_atom_type_scat_dispersion_real
_atom_type_scat_dispersion_imag
_atom_type_scat_source
O O 0.0106 0.0060 'International Tables Vol C Tables 4.2.6.8 and 6.1.1.4'
F F 0.0171 0.0103 'International Tables Vol C Tables 4.2.6.8 and 6.1.1.4'
Cl Cl 0.1484 0.1585 'International Tables Vol C Tables 4.2.6.8 and 6.1.1.4'
Sb Sb -0.5866 1.5461 'International Tables Vol C Tables 4.2.6.8 and 6.1.1.4'

loop_
_geom_angle_atom_site_label_1
_geom_angle_atom_site_label_2
_geom_angle_atom_site_label_3
_geom_angle
_geom_angle_site_symmetry_1
_geom_angle_site_symmetry_3
_geom_angle_publ_flag
O Cl O 117.8(4) 2 . ?
F3 Sb F3 179.9(2) 2_655 . ?
F3 Sb F2 90.6(2) 2_655 2_655 ?
F3 Sb F2 89.5(2) . 2_655 ?
F3 Sb F2 89.5(2) 2_655 . ?
F3 Sb F2 90.6(2) . . ?
F2 Sb F2 90.1(2) 2_655 . ?
F3 Sb F1 89.5(2) 2_655 . ?
F3 Sb F1 90.4(2) . . ?
F2 Sb F1 178.50(15) 2_655 . ?
F2 Sb F1 91.43(16) . . ?
F3 Sb F1 90.4(2) 2_655 2_655 ?
F3 Sb F1 89.5(2) . 2_655 ?
F2 Sb F1 91.43(16) 2_655 2_655 ?
F2 Sb F1 178.50(15) . 2_655 ?
F1 Sb F1 87.1(2) . 2_655 ?

loop_
_geom_bond_atom_site_label_1
_geom_bond_atom_site_label_2
_geom_bond_distance
_geom_bond_site_symmetry_2
_geom_bond_publ_flag
Cl O 1.385(6) 2 ?
Cl O 1.385(5) . ?
Sb F3 1.864(5) 2_655 ?
Sb F3 1.864(5) . ?
Sb F2 1.870(3) 2_655 ?
Sb F2 1.870(3) . ?
Sb F1 1.880(3) . ?
Sb F1 1.880(3) 2_655 ?
